data_7019391
loop_
_publ_author_name
'Kelley, Paul'
'Radlauer, Madalyn R.'
'Yanez, Abraham J.'
'Day, Michael W.'
'Agapie, Theodor'

_publ_section_title
;
 Metallomacrocycles as ligands: synthesis and characterisation of
 aluminium-bridged bisglyoximato complexes of palladium and iron.
;
_journal_issue 26
_journal_name_full 'Dalton transactions (Cambridge, England : 2003)'
_journal_page_first 8086
_journal_page_last 8092
_journal_paper_doi 10.1039/c2dt30285c
_journal_volume 41
_journal_year 2012
_chemical_formula_moiety 'C68 H72 Al2 N8 O8 Pd, 0.5(C6 H14), 1.45(C4 H8 O)'
_chemical_formula_sum 'C76.8 H90.6 Al2 N8 O9.45 Pd'
_chemical_formula_weight 1437.33
_chemical_name_systematic
;

?

;
_space_group_IT_number 14
_symmetry_cell_setting monoclinic
_symmetry_space_group_name_Hall '-P 2yn'
_symmetry_space_group_name_H-M 'P 1 21/n 1'
_atom_sites_solution_hydrogens geom
_atom_sites_solution_primary direct
_atom_sites_solution_secondary difmap
_audit_creation_method SHELXL-97
_cell_angle_alpha 90.00
_cell_angle_beta 102.794(3)
_cell_angle_gamma 90.00
_cell_formula_units_Z 4
_cell_length_a 18.5492(17)
_cell_length_b 19.7138(17)
_cell_length_c 20.515(2)
_cell_measurement_reflns_used 9718
_cell_measurement_temperature 100(2)
_cell_measurement_theta_max 29.82
_cell_measurement_theta_min 2.35
_cell_volume 7315.6(12)
_computing_cell_refinement 'Bruker SAINT-Plus v7.68A'
_computing_data_collection 'Bruker APEX2 v2009.7-0'
_computing_data_reduction 'Bruker SAINT-Plus v7.68A'
_computing_molecular_graphics 'Bruker XP v5.1'
_computing_publication_material 'Bruker XCIF 2008'
_computing_structure_refinement 'SHELXL-97 (Sheldrick, 2008)'
_computing_structure_solution 'SHELXS-97 (Sheldrick, 2008)'
_diffrn_ambient_temperature 100(2)
_diffrn_measured_fraction_theta_full 0.994
_diffrn_measured_fraction_theta_max 0.994
_diffrn_measurement_device_type 'Bruker APEX-II CCD'
_diffrn_measurement_method '\w scans; 10 settings'
_diffrn_radiation_monochromator graphite
_diffrn_radiation_source 'fine-focus sealed tube'
_diffrn_radiation_type MoK\a
_diffrn_radiation_wavelength 0.71073
_diffrn_reflns_av_R_equivalents 0.0594
_diffrn_reflns_av_sigmaI/netI 0.0874
_diffrn_reflns_limit_h_max 26
_diffrn_reflns_limit_h_min -18
_diffrn_reflns_limit_k_max 27
_diffrn_reflns_limit_k_min -28
_diffrn_reflns_limit_l_max 28
_diffrn_reflns_limit_l_min -29
_diffrn_reflns_number 111672
_diffrn_reflns_theta_full 30.52
_diffrn_reflns_theta_max 30.52
_diffrn_reflns_theta_min 1.34
_exptl_absorpt_coefficient_mu 0.340
_exptl_absorpt_correction_T_max 0.9733
_exptl_absorpt_correction_T_min 0.9476
_exptl_absorpt_correction_type none
_exptl_crystal_colour Orange
_exptl_crystal_density_diffrn 1.305
_exptl_crystal_density_method 'not measured'
_exptl_crystal_description Block
_exptl_crystal_F_000 3020
_exptl_crystal_size_max 0.16
_exptl_crystal_size_mid 0.11
_exptl_crystal_size_min 0.08
_refine_diff_density_max 1.745
_refine_diff_density_min -1.010
_refine_diff_density_rms 0.085
_refine_ls_extinction_method none
_refine_ls_goodness_of_fit_ref 1.788
_refine_ls_hydrogen_treatment Riding
_refine_ls_matrix_type 'Full matrix'
_refine_ls_number_parameters 875
_refine_ls_number_reflns 22234
_refine_ls_number_restraints 66
_refine_ls_restrained_S_all 1.865
_refine_ls_R_factor_all 0.0911
_refine_ls_R_factor_gt 0.0504
_refine_ls_shift/su_max 0.003
_refine_ls_shift/su_mean 0.000
_refine_ls_structure_factor_coef Fsqd
_refine_ls_weighting_details w=1/s^2^(Fo^2^)
_refine_ls_weighting_scheme sigma
_refine_ls_wR_factor_gt 0.0681
_refine_ls_wR_factor_ref 0.0698
_reflns_number_gt 13865
_reflns_number_total 22234
_reflns_threshold_expression >2sigma(I)
_cod_data_source_file c2dt30285c.txt
_cod_data_source_block mrr07
_cod_depositor_comments
;
The following automatic conversions were performed:

'_symmetry_cell_setting' value 'Monoclinic' changed to 'monoclinic'
according to /home/saulius/struct/CIF-dictionaries/cif_core.dic
dictionary named 'cif_core.dic' version 2.4.1 from
2010-06-29.

'_refine_ls_weighting_scheme' value 'Sigma' changed to
'sigma' according to
/home/saulius/struct/CIF-dictionaries/cif_core.dic dictionary named
'cif_core.dic' version 2.4.1 from 2010-06-29.

Automatic conversion script
Id: cif_fix_values 1891 2012-01-12 08:04:46Z andrius 

The following automatic conversions were performed:

'_atom_sites_solution_primary' value 'Direct methods' was changed to
'direct'.

'_atom_sites_solution_secondary' value 'Difference Fourier map' was
changed to 'difmap'.

'_atom_sites_solution_hydrogens' value 'Geometric positions' was
changed to 'geom'.

Automatic conversion script
Id: cif_fix_values 6452 2018-10-05 10:23:21Z andrius 
;
_cod_original_cell_volume 7315.5(12)
_cod_original_sg_symbol_H-M P2(1)/n
_cod_original_formula_sum 'C76.80 H90.60 Al2 N8 O9.45 Pd'
_cod_database_code 7019391

loop_
_symmetry_equiv_pos_as_xyz
'x, y, z'
'-x+1/2, y+1/2, -z+1/2'
'-x, -y, -z'
'x-1/2, -y-1/2, z-1/2'

loop_
_atom_site_label
_atom_site_type_symbol
_atom_site_fract_x
_atom_site_fract_y
_atom_site_fract_z
_atom_site_U_iso_or_equiv
_atom_site_adp_type
_atom_site_occupancy
_atom_site_symmetry_multiplicity
_atom_site_calc_flag
_atom_site_refinement_flags
_atom_site_disorder_assembly
_atom_site_disorder_group
Pd1 Pd 0.207788(11) 0.460582(11) 0.210464(12) 0.01720(5) Uani 1 1 d . . .
Al2 Al 0.12251(4) 0.47064(4) 0.35189(5) 0.0219(2) Uani 1 1 d . . .
Al3 Al 0.32605(4) 0.51107(4) 0.10303(5) 0.0183(2) Uani 1 1 d . . .
O1 O 0.19527(9) 0.40402(9) 0.34460(10) 0.0213(5) Uani 1 1 d . . .
O2 O 0.33254(9) 0.42509(9) 0.14469(10) 0.0196(5) Uani 1 1 d . . .
O3 O 0.06172(9) 0.40368(9) 0.36650(10) 0.0256(5) Uani 1 1 d . . .
O4 O 0.18116(8) 0.53926(10) 0.33551(9) 0.0213(5) Uani 1 1 d . . .
O5 O 0.22069(8) 0.51775(8) 0.07686(9) 0.0189(5) Uani 1 1 d . . .
O6 O 0.06903(8) 0.47249(9) 0.26308(9) 0.0194(5) Uani 1 1 d . . .
O7 O 0.32688(8) 0.46816(9) 0.02536(9) 0.0195(5) Uani 1 1 d . . .
O8 O 0.32680(8) 0.55201(9) 0.18202(9) 0.0190(5) Uani 1 1 d . . .
N1 N 0.23280(11) 0.40718(11) 0.29619(11) 0.0176(6) Uani 1 1 d . . .
N2 N 0.30269(11) 0.41792(11) 0.19767(12) 0.0191(6) Uani 1 1 d . . .
N3 N 0.16634(11) 0.47662(11) 0.45593(12) 0.0255(6) Uani 1 1 d . . .
N4 N 0.04386(11) 0.54569(12) 0.37515(12) 0.0232(6) Uani 1 1 d . . .
N5 N 0.18043(11) 0.51086(10) 0.12316(11) 0.0165(5) Uani 1 1 d . . .
N6 N 0.10504(11) 0.48946(11) 0.21595(12) 0.0186(6) Uani 1 1 d . . .
N7 N 0.33540(11) 0.60541(11) 0.05554(12) 0.0182(6) Uani 1 1 d . . .
N8 N 0.44705(11) 0.51559(11) 0.12562(12) 0.0208(6) Uani 1 1 d . . .
C1 C 0.29222(14) 0.37054(13) 0.30077(15) 0.0177(7) Uani 1 1 d . . .
C2 C 0.32945(13) 0.37507(14) 0.24423(15) 0.0181(7) Uani 1 1 d . . .
C3 C 0.33432(14) 0.32460(13) 0.35025(15) 0.0185(7) Uani 1 1 d . . .
C4 C 0.32768(14) 0.29991(14) 0.41098(15) 0.0249(7) Uani 1 1 d . . .
H4 H 0.2867 0.3121 0.4293 0.030 Uiso 1 1 calc R . .
C5 C 0.38329(15) 0.25577(14) 0.44591(16) 0.0307(8) Uani 1 1 d . . .
H5 H 0.3796 0.2393 0.4886 0.037 Uiso 1 1 calc R . .
C6 C 0.44227(15) 0.23593(14) 0.42017(16) 0.0292(8) Uani 1 1 d . . .
H6 H 0.4789 0.2068 0.4454 0.035 Uiso 1 1 calc R . .
C7 C 0.44878(14) 0.25839(14) 0.35708(16) 0.0232(7) Uani 1 1 d . . .
C8 C 0.50410(15) 0.23992(14) 0.32187(17) 0.0299(8) Uani 1 1 d . . .
H8 H 0.5423 0.2095 0.3420 0.036 Uiso 1 1 calc R . .
C9 C 0.50310(15) 0.26509(15) 0.25981(17) 0.0310(8) Uani 1 1 d . . .
H9 H 0.5406 0.2514 0.2377 0.037 Uiso 1 1 calc R . .
C10 C 0.44774(14) 0.31135(14) 0.22695(16) 0.0269(8) Uani 1 1 d . . .
H10 H 0.4479 0.3283 0.1836 0.032 Uiso 1 1 calc R . .
C11 C 0.39416(14) 0.33061(14) 0.26007(15) 0.0200(7) Uani 1 1 d . . .
C12 C 0.39518(14) 0.30314(13) 0.32384(15) 0.0189(7) Uani 1 1 d . . .
C13 C 0.11451(15) 0.51498(14) 0.48797(15) 0.0281(8) Uani 1 1 d . . .
H13A H 0.1423 0.5349 0.5304 0.034 Uiso 1 1 calc R . .
H13B H 0.0773 0.4834 0.4987 0.034 Uiso 1 1 calc R . .
C14 C 0.07527(15) 0.57101(15) 0.44336(16) 0.0289(8) Uani 1 1 d . . .
H14A H 0.0351 0.5897 0.4628 0.035 Uiso 1 1 calc R . .
H14B H 0.1106 0.6081 0.4411 0.035 Uiso 1 1 calc R . .
C15 C 0.17759(15) 0.40734(15) 0.48622(16) 0.0337(8) Uani 1 1 d . . .
H15A H 0.1996 0.4122 0.5346 0.040 Uiso 1 1 calc R . .
H15B H 0.2138 0.3828 0.4660 0.040 Uiso 1 1 calc R . .
C16 C 0.10911(18) 0.36467(15) 0.47819(18) 0.0338(9) Uani 1 1 d . . .
C17 C 0.10035(19) 0.32261(16) 0.53061(18) 0.0457(10) Uani 1 1 d . . .
H17 H 0.1371 0.3228 0.5711 0.055 Uiso 1 1 calc R . .
C18 C 0.0392(2) 0.28046(17) 0.5251(2) 0.0571(13) Uani 1 1 d . . .
C19 C -0.0125(2) 0.28169(17) 0.4653(2) 0.0599(14) Uani 1 1 d . . .
H19 H -0.0543 0.2528 0.4610 0.072 Uiso 1 1 calc R . .
C20 C -0.00762(19) 0.32252(16) 0.4107(2) 0.0418(10) Uani 1 1 d . . .
C21 C 0.05595(17) 0.36491(15) 0.41794(18) 0.0324(9) Uani 1 1 d . . .
C22 C 0.0318(2) 0.23405(17) 0.5822(2) 0.0879(17) Uani 1 1 d . . .
H22A H -0.0181 0.2382 0.5904 0.132 Uiso 1 1 calc R . .
H22B H 0.0682 0.2470 0.6227 0.132 Uiso 1 1 calc R . .
H22C H 0.0405 0.1870 0.5706 0.132 Uiso 1 1 calc R . .
C23 C -0.06331(17) 0.32150(17) 0.3468(2) 0.0583(12) Uani 1 1 d . . .
H23A H -0.1029 0.2897 0.3501 0.087 Uiso 1 1 calc R . .
H23B H -0.0398 0.3071 0.3107 0.087 Uiso 1 1 calc R . .
H23C H -0.0841 0.3671 0.3371 0.087 Uiso 1 1 calc R . .
C24 C 0.24110(15) 0.50898(15) 0.46976(16) 0.0339(9) Uani 1 1 d . . .
H24A H 0.2749 0.4796 0.4512 0.041 Uiso 1 1 calc R . .
H24B H 0.2601 0.5109 0.5188 0.041 Uiso 1 1 calc R . .
C25 C 0.24377(15) 0.57904(17) 0.44201(18) 0.0317(8) Uani 1 1 d . . .
C26 C 0.27674(16) 0.63210(19) 0.48240(19) 0.0471(10) Uani 1 1 d . . .
H26 H 0.2951 0.6248 0.5289 0.056 Uiso 1 1 calc R . .
C27 C 0.2831(2) 0.6960(2) 0.4552(2) 0.0584(13) Uani 1 1 d . . .
C28 C 0.25739(18) 0.70549(17) 0.3877(2) 0.0482(11) Uani 1 1 d . . .
H28 H 0.2626 0.7489 0.3692 0.058 Uiso 1 1 calc R . .
C29 C 0.22381(16) 0.65351(16) 0.34551(18) 0.0322(9) Uani 1 1 d . . .
C30 C 0.21549(14) 0.58958(15) 0.37407(17) 0.0246(8) Uani 1 1 d . . .
C31 C 0.3203(2) 0.7538(2) 0.4995(2) 0.1021(19) Uani 1 1 d . . .
H31A H 0.3738 0.7521 0.5028 0.153 Uiso 1 1 calc R . .
H31B H 0.3102 0.7492 0.5442 0.153 Uiso 1 1 calc R . .
H31C H 0.3008 0.7973 0.4800 0.153 Uiso 1 1 calc R . .
C32 C 0.19755(15) 0.66332(15) 0.27145(17) 0.0374(9) Uani 1 1 d . . .
H32A H 0.1437 0.6688 0.2604 0.056 Uiso 1 1 calc R . .
H32B H 0.2111 0.6236 0.2480 0.056 Uiso 1 1 calc R . .
H32C H 0.2207 0.7039 0.2576 0.056 Uiso 1 1 calc R . .
C33 C 0.03152(14) 0.60444(14) 0.32866(16) 0.0311(8) Uani 1 1 d . . .
H33A H -0.0044 0.6354 0.3413 0.047 Uiso 1 1 calc R . .
H33B H 0.0125 0.5883 0.2829 0.047 Uiso 1 1 calc R . .
H33C H 0.0784 0.6284 0.3311 0.047 Uiso 1 1 calc R . .
C34 C -0.03035(13) 0.51492(14) 0.37243(15) 0.0314(8) Uani 1 1 d . . .
H34A H -0.0259 0.4790 0.4061 0.047 Uiso 1 1 calc R . .
H34B H -0.0495 0.4957 0.3279 0.047 Uiso 1 1 calc R . .
H34C H -0.0643 0.5499 0.3815 0.047 Uiso 1 1 calc R . .
C35 C 0.11210(13) 0.53199(13) 0.11017(14) 0.0163(6) Uani 1 1 d . . .
C36 C 0.07061(13) 0.51815(13) 0.16190(15) 0.0170(7) Uani 1 1 d . . .
C37 C -0.00643(12) 0.53842(14) 0.13507(14) 0.0198(6) Uani 1 1 d . . .
C38 C -0.07168(12) 0.53157(14) 0.15618(14) 0.0231(7) Uani 1 1 d . . .
H38 H -0.0722 0.5136 0.1990 0.028 Uiso 1 1 calc R . .
C39 C -0.13711(14) 0.55200(14) 0.11222(16) 0.0283(8) Uani 1 1 d . . .
H39 H -0.1823 0.5475 0.1264 0.034 Uiso 1 1 calc R . .
C40 C -0.13948(14) 0.57832(14) 0.04958(16) 0.0257(8) Uani 1 1 d . . .
H40 H -0.1854 0.5913 0.0218 0.031 Uiso 1 1 calc R . .
C41 C -0.07252(14) 0.58600(13) 0.02654(15) 0.0200(7) Uani 1 1 d . . .
C42 C -0.06513(14) 0.60880(13) -0.03690(15) 0.0229(7) Uani 1 1 d . . .
H42 H -0.1073 0.6247 -0.0683 0.028 Uiso 1 1 calc R . .
C43 C 0.00294(14) 0.60800(13) -0.05336(15) 0.0247(7) Uani 1 1 d . . .
H43 H 0.0067 0.6241 -0.0961 0.030 Uiso 1 1 calc R . .
C44 C 0.06744(14) 0.58413(13) -0.00892(15) 0.0223(7) Uani 1 1 d . . .
H44 H 0.1134 0.5827 -0.0222 0.027 Uiso 1 1 calc R . .
C45 C 0.06246(13) 0.56315(13) 0.05328(15) 0.0180(7) Uani 1 1 d . . .
C46 C -0.00813(13) 0.56522(13) 0.07086(15) 0.0183(7) Uani 1 1 d . . .
C47 C 0.41409(13) 0.61583(14) 0.05211(15) 0.0242(8) Uani 1 1 d . . .
H47A H 0.4237 0.6650 0.0488 0.029 Uiso 1 1 calc R . .
H47B H 0.4232 0.5936 0.0114 0.029 Uiso 1 1 calc R . .
C48 C 0.46667(13) 0.58703(14) 0.11294(15) 0.0244(7) Uani 1 1 d . . .
H48A H 0.5178 0.5886 0.1060 0.029 Uiso 1 1 calc R . .
H48B H 0.4648 0.6152 0.1525 0.029 Uiso 1 1 calc R . .
C49 C 0.28819(14) 0.60683(14) -0.01297(15) 0.0227(7) Uani 1 1 d . . .
H49A H 0.2930 0.6520 -0.0326 0.027 Uiso 1 1 calc R . .
H49B H 0.2360 0.6016 -0.0097 0.027 Uiso 1 1 calc R . .
C50 C 0.30484(13) 0.55403(14) -0.05982(15) 0.0209(7) Uani 1 1 d . . .
C51 C 0.29845(14) 0.56975(15) -0.12707(16) 0.0281(8) Uani 1 1 d . . .
H51 H 0.2872 0.6151 -0.1414 0.034 Uiso 1 1 calc R . .
C52 C 0.30790(15) 0.52148(16) -0.17436(16) 0.0301(8) Uani 1 1 d . . .
C53 C 0.32569(13) 0.45615(16) -0.15097(15) 0.0289(8) Uani 1 1 d . . .
H53 H 0.3328 0.4224 -0.1820 0.035 Uiso 1 1 calc R . .
C54 C 0.33363(13) 0.43775(14) -0.08395(16) 0.0232(7) Uani 1 1 d . . .
C55 C 0.32184(13) 0.48678(14) -0.03739(15) 0.0198(7) Uani 1 1 d . . .
C56 C 0.29808(16) 0.54002(18) -0.24764(15) 0.0478(9) Uani 1 1 d . . .
H56A H 0.3017 0.4990 -0.2737 0.072 Uiso 1 1 calc R . .
H56B H 0.3367 0.5721 -0.2529 0.072 Uiso 1 1 calc R . .
H56C H 0.2494 0.5609 -0.2637 0.072 Uiso 1 1 calc R . .
C57 C 0.35240(15) 0.36683(14) -0.06021(16) 0.0325(8) Uani 1 1 d . . .
H57A H 0.3577 0.3384 -0.0981 0.049 Uiso 1 1 calc R . .
H57B H 0.3128 0.3487 -0.0405 0.049 Uiso 1 1 calc R . .
H57C H 0.3990 0.3669 -0.0265 0.049 Uiso 1 1 calc R . .
C58 C 0.30877(14) 0.66235(14) 0.09248(15) 0.0238(7) Uani 1 1 d . . .
H58A H 0.3154 0.7053 0.0695 0.029 Uiso 1 1 calc R . .
H58B H 0.2550 0.6563 0.0889 0.029 Uiso 1 1 calc R . .
C59 C 0.34510(14) 0.66985(14) 0.16485(15) 0.0211(7) Uani 1 1 d . . .
C60 C 0.37026(14) 0.73266(15) 0.19192(17) 0.0274(8) Uani 1 1 d . . .
H60 H 0.3689 0.7705 0.1630 0.033 Uiso 1 1 calc R . .
C61 C 0.39714(16) 0.74114(15) 0.25982(18) 0.0301(8) Uani 1 1 d . . .
C62 C 0.39865(14) 0.68484(15) 0.30098(16) 0.0304(8) Uani 1 1 d . . .
H62 H 0.4168 0.6901 0.3478 0.036 Uiso 1 1 calc R . .
C63 C 0.37457(14) 0.62106(15) 0.27611(16) 0.0241(7) Uani 1 1 d . . .
C64 C 0.34864(13) 0.61351(15) 0.20714(16) 0.0204(7) Uani 1 1 d . . .
C65 C 0.42431(17) 0.80866(15) 0.28889(17) 0.0462(10) Uani 1 1 d . . .
H65A H 0.4265 0.8405 0.2527 0.069 Uiso 1 1 calc R . .
H65B H 0.4738 0.8034 0.3177 0.069 Uiso 1 1 calc R . .
H65C H 0.3904 0.8262 0.3153 0.069 Uiso 1 1 calc R . .
C66 C 0.37335(14) 0.56110(14) 0.32177(15) 0.0297(8) Uani 1 1 d . . .
H66A H 0.3236 0.5415 0.3127 0.045 Uiso 1 1 calc R . .
H66B H 0.3870 0.5761 0.3684 0.045 Uiso 1 1 calc R . .
H66C H 0.4087 0.5268 0.3138 0.045 Uiso 1 1 calc R . .
C67 C 0.47895(12) 0.46785(14) 0.08337(14) 0.0260(7) Uani 1 1 d . . .
H67A H 0.5330 0.4703 0.0958 0.039 Uiso 1 1 calc R . .
H67B H 0.4619 0.4803 0.0362 0.039 Uiso 1 1 calc R . .
H67C H 0.4630 0.4215 0.0903 0.039 Uiso 1 1 calc R . .
C68 C 0.48070(13) 0.49904(14) 0.19593(15) 0.0270(8) Uani 1 1 d . . .
H68A H 0.4672 0.4526 0.2056 0.040 Uiso 1 1 calc R . .
H68B H 0.4626 0.5308 0.2254 0.040 Uiso 1 1 calc R . .
H68C H 0.5346 0.5027 0.2034 0.040 Uiso 1 1 calc R . .
C1C C 0.55489(19) 0.4362(2) 0.3764(2) 0.0923(16) Uani 1 1 d . . .
H1C1 H 0.5372 0.4738 0.3458 0.138 Uiso 1 1 calc R . .
H1C2 H 0.5477 0.3933 0.3517 0.138 Uiso 1 1 calc R . .
H1C3 H 0.6076 0.4425 0.3962 0.138 Uiso 1 1 calc R . .
C2C C 0.5104(2) 0.4348(2) 0.4333(2) 0.0854(15) Uani 1 1 d . . .
H2C1 H 0.4568 0.4308 0.4133 0.103 Uiso 1 1 calc R . .
H2C2 H 0.5255 0.3949 0.4624 0.103 Uiso 1 1 calc R . .
C3C C 0.52541(18) 0.5000(2) 0.4748(2) 0.0707(13) Uani 1 1 d . . .
H3C1 H 0.5149 0.5402 0.4453 0.085 Uiso 1 1 calc R . .
H3C2 H 0.5779 0.5017 0.4989 0.085 Uiso 1 1 calc R . .
O1D O 0.1545(3) 0.3032(4) 0.6972(3) 0.134(2) Uiso 0.524(2) 1 d PD A 1
C1D C 0.1778(5) 0.3442(4) 0.7571(5) 0.134(2) Uiso 0.524(2) 1 d PD A 1
H1D1 H 0.2139 0.3789 0.7503 0.160 Uiso 0.524(2) 1 calc PR A 1
H1D2 H 0.1347 0.3673 0.7682 0.160 Uiso 0.524(2) 1 calc PR A 1
C2D C 0.2111(5) 0.2987(5) 0.8101(4) 0.134(2) Uiso 0.524(2) 1 d PD A 1
H2D1 H 0.2558 0.3195 0.8384 0.160 Uiso 0.524(2) 1 calc PR A 1
H2D2 H 0.1759 0.2882 0.8386 0.160 Uiso 0.524(2) 1 calc PR A 1
C3D C 0.2293(5) 0.2409(4) 0.7805(5) 0.134(2) Uiso 0.524(2) 1 d PD A 1
H3D1 H 0.2012 0.2019 0.7926 0.160 Uiso 0.524(2) 1 calc PR A 1
H3D2 H 0.2827 0.2313 0.7966 0.160 Uiso 0.524(2) 1 calc PR A 1
C4D C 0.2125(5) 0.2493(4) 0.7096(5) 0.134(2) Uiso 0.524(2) 1 d PD A 1
H4D1 H 0.1935 0.2065 0.6868 0.160 Uiso 0.524(2) 1 calc PR A 1
H4D2 H 0.2569 0.2637 0.6938 0.160 Uiso 0.524(2) 1 calc PR A 1
O1E O 0.3996(4) 0.2865(4) 0.6427(4) 0.052(2) Uiso 0.309(4) 1 d PD B 2
C1E C 0.4152(5) 0.3220(6) 0.7078(5) 0.052(2) Uiso 0.309(4) 1 d PD B 2
H1E1 H 0.4205 0.2887 0.7446 0.063 Uiso 0.309(4) 1 calc PR B 2
H1E2 H 0.4620 0.3477 0.7135 0.063 Uiso 0.309(4) 1 calc PR B 2
C2E C 0.3554(5) 0.3676(5) 0.7098(5) 0.052(2) Uiso 0.309(4) 1 d PD B 2
H2E1 H 0.3232 0.3482 0.7377 0.063 Uiso 0.309(4) 1 calc PR B 2
H2E2 H 0.3749 0.4115 0.7296 0.063 Uiso 0.309(4) 1 calc PR B 2
C3E C 0.3140(5) 0.3775(5) 0.6428(5) 0.052(2) Uiso 0.309(4) 1 d PD B 2
H3E1 H 0.3289 0.4204 0.6244 0.063 Uiso 0.309(4) 1 calc PR B 2
H3E2 H 0.2604 0.3797 0.6418 0.063 Uiso 0.309(4) 1 calc PR B 2
C4E C 0.3304(5) 0.3184(6) 0.6028(5) 0.052(2) Uiso 0.309(4) 1 d PD B 2
H4E1 H 0.3379 0.3336 0.5588 0.063 Uiso 0.309(4) 1 calc PR B 2
H4E2 H 0.2890 0.2855 0.5954 0.063 Uiso 0.309(4) 1 calc PR B 2
O1F O 0.3830(4) 0.3611(4) 0.6025(4) 0.206(3) Uiso 0.617(5) 1 d PD C 3
C1F C 0.3283(6) 0.3036(6) 0.5905(5) 0.206(3) Uiso 0.617(5) 1 d PD C 3
H1F1 H 0.2773 0.3213 0.5838 0.247 Uiso 0.617(5) 1 calc PR C 3
H1F2 H 0.3326 0.2780 0.5500 0.247 Uiso 0.617(5) 1 calc PR C 3
C2F C 0.3449(6) 0.2593(5) 0.6491(6) 0.206(3) Uiso 0.617(5) 1 d PD C 3
H2F1 H 0.3944 0.2381 0.6568 0.247 Uiso 0.617(5) 1 calc PR C 3
H2F2 H 0.3063 0.2249 0.6500 0.247 Uiso 0.617(5) 1 calc PR C 3
C3F C 0.3412(6) 0.3200(6) 0.6937(5) 0.206(3) Uiso 0.617(5) 1 d PD C 3
H3F1 H 0.2926 0.3430 0.6815 0.247 Uiso 0.617(5) 1 calc PR C 3
H3F2 H 0.3515 0.3071 0.7415 0.247 Uiso 0.617(5) 1 calc PR C 3
C4F C 0.4022(6) 0.3634(5) 0.6779(5) 0.206(3) Uiso 0.617(5) 1 d PD C 3
H4F1 H 0.4004 0.4103 0.6948 0.247 Uiso 0.617(5) 1 calc PR C 3
H4F2 H 0.4516 0.3437 0.6963 0.247 Uiso 0.617(5) 1 calc PR C 3

loop_
_atom_site_aniso_label
_atom_site_aniso_U_11
_atom_site_aniso_U_22
_atom_site_aniso_U_33
_atom_site_aniso_U_23
_atom_site_aniso_U_13
_atom_site_aniso_U_12
Pd1 0.01619(10) 0.01876(11) 0.01883(13) 0.00284(12) 0.00855(9) 0.00235(10)
Al2 0.0241(4) 0.0211(5) 0.0244(6) 0.0016(4) 0.0139(4) 0.0009(4)
Al3 0.0174(4) 0.0203(5) 0.0189(6) 0.0019(4) 0.0073(4) 0.0012(4)
O1 0.0242(10) 0.0223(12) 0.0223(14) 0.0058(10) 0.0154(10) 0.0026(8)
O2 0.0213(10) 0.0218(11) 0.0196(13) 0.0037(10) 0.0129(10) 0.0038(8)
O3 0.0301(11) 0.0203(12) 0.0322(15) 0.0031(10) 0.0192(11) -0.0030(9)
O4 0.0233(9) 0.0213(11) 0.0225(13) 0.0005(11) 0.0116(9) -0.0032(9)
O5 0.0167(9) 0.0239(12) 0.0196(13) 0.0018(9) 0.0113(9) 0.0013(8)
O6 0.0195(9) 0.0214(12) 0.0217(13) 0.0016(9) 0.0138(9) -0.0009(8)
O7 0.0201(9) 0.0243(12) 0.0170(13) 0.0020(10) 0.0101(9) 0.0019(9)
O8 0.0224(9) 0.0185(12) 0.0181(13) -0.0009(9) 0.0083(9) -0.0004(8)
N1 0.0220(12) 0.0183(14) 0.0147(15) 0.0021(11) 0.0091(12) 0.0015(10)
N2 0.0205(12) 0.0190(14) 0.0220(17) 0.0000(12) 0.0135(12) 0.0007(10)
N3 0.0277(13) 0.0245(16) 0.0289(17) 0.0033(12) 0.0161(13) 0.0028(11)
N4 0.0272(12) 0.0230(14) 0.0228(17) 0.0020(13) 0.0132(12) 0.0016(11)
N5 0.0179(11) 0.0183(13) 0.0143(15) 0.0005(11) 0.0060(11) 0.0008(9)
N6 0.0183(12) 0.0190(13) 0.0220(17) -0.0002(12) 0.0124(12) 0.0005(10)
N7 0.0181(12) 0.0219(14) 0.0165(16) 0.0006(12) 0.0076(11) -0.0003(10)
N8 0.0194(12) 0.0260(15) 0.0186(16) 0.0026(12) 0.0074(12) 0.0011(10)
C1 0.0217(14) 0.0154(15) 0.018(2) 0.0011(14) 0.0081(14) -0.0014(12)
C2 0.0205(14) 0.0188(16) 0.0176(19) 0.0024(14) 0.0096(14) 0.0030(12)
C3 0.0231(15) 0.0156(16) 0.0186(19) 0.0007(14) 0.0081(14) 0.0006(12)
C4 0.0310(17) 0.0220(18) 0.024(2) 0.0026(15) 0.0109(16) 0.0036(13)
C5 0.0378(18) 0.0277(19) 0.028(2) 0.0080(16) 0.0104(17) 0.0065(14)
C6 0.0351(18) 0.0246(18) 0.027(2) 0.0037(16) 0.0041(17) 0.0039(14)
C7 0.0274(16) 0.0210(17) 0.022(2) 0.0017(15) 0.0069(15) 0.0036(13)
C8 0.0306(17) 0.0248(18) 0.034(2) 0.0058(16) 0.0074(17) 0.0099(14)
C9 0.0330(18) 0.0290(19) 0.035(2) 0.0017(17) 0.0166(18) 0.0109(14)
C10 0.0327(17) 0.0256(18) 0.025(2) 0.0037(15) 0.0130(16) 0.0056(14)
C11 0.0220(15) 0.0172(16) 0.022(2) -0.0023(14) 0.0069(15) 0.0011(12)
C12 0.0216(15) 0.0156(16) 0.020(2) -0.0008(14) 0.0056(14) 0.0008(12)
C13 0.0402(18) 0.0258(19) 0.023(2) -0.0013(16) 0.0180(16) 0.0001(14)
C14 0.0314(17) 0.0254(19) 0.035(2) -0.0041(17) 0.0187(17) -0.0009(14)
C15 0.050(2) 0.032(2) 0.023(2) 0.0099(16) 0.0178(18) 0.0133(16)
C16 0.058(2) 0.0187(18) 0.036(3) 0.0020(17) 0.034(2) 0.0074(16)
C17 0.089(3) 0.024(2) 0.035(3) 0.0047(18) 0.038(2) 0.0132(19)
C18 0.119(4) 0.017(2) 0.057(3) -0.001(2) 0.068(3) 0.000(2)
C19 0.099(3) 0.023(2) 0.084(4) -0.014(2) 0.074(3) -0.019(2)
C20 0.060(2) 0.025(2) 0.056(3) -0.0106(19) 0.046(2) -0.0111(17)
C21 0.049(2) 0.0199(18) 0.040(3) -0.0042(17) 0.035(2) 0.0010(15)
C22 0.196(5) 0.026(2) 0.073(4) -0.003(2) 0.096(4) -0.016(3)
C23 0.058(2) 0.048(3) 0.081(4) -0.017(2) 0.041(3) -0.0296(19)
C24 0.0301(17) 0.046(2) 0.026(2) -0.0012(18) 0.0071(16) -0.0024(15)
C25 0.0279(17) 0.038(2) 0.032(2) -0.0070(19) 0.0136(17) -0.0078(15)
C26 0.043(2) 0.064(3) 0.038(3) -0.016(2) 0.016(2) -0.0231(19)
C27 0.072(3) 0.054(3) 0.059(3) -0.032(3) 0.036(3) -0.037(2)
C28 0.062(2) 0.030(2) 0.064(3) -0.013(2) 0.039(3) -0.0189(18)
C29 0.0320(18) 0.028(2) 0.043(3) -0.0007(18) 0.0229(18) -0.0002(14)
C30 0.0209(16) 0.0262(19) 0.031(2) -0.0003(17) 0.0150(16) -0.0004(13)
C31 0.147(4) 0.083(4) 0.097(5) -0.057(3) 0.070(4) -0.074(3)
C32 0.0328(18) 0.029(2) 0.057(3) 0.0159(19) 0.0227(19) 0.0049(15)
C33 0.0320(17) 0.0280(19) 0.038(2) 0.0040(17) 0.0176(17) 0.0051(14)
C34 0.0251(16) 0.034(2) 0.040(2) -0.0027(17) 0.0190(16) -0.0012(13)
C35 0.0171(13) 0.0166(16) 0.0162(17) -0.0008(14) 0.0060(13) -0.0015(12)
C36 0.0162(14) 0.0184(16) 0.0180(19) -0.0010(13) 0.0072(13) 0.0007(11)
C37 0.0171(13) 0.0190(15) 0.0232(19) -0.0032(15) 0.0042(13) 0.0010(13)
C38 0.0206(14) 0.0267(18) 0.0231(19) -0.0018(15) 0.0075(14) 0.0017(13)
C39 0.0176(14) 0.032(2) 0.038(2) -0.0064(17) 0.0100(15) 0.0011(13)
C40 0.0181(15) 0.0239(18) 0.033(2) -0.0038(16) 0.0009(15) 0.0039(12)
C41 0.0209(15) 0.0148(15) 0.024(2) -0.0037(14) 0.0034(14) 0.0018(12)
C42 0.0222(15) 0.0179(17) 0.025(2) -0.0049(15) -0.0016(15) 0.0035(12)
C43 0.0311(16) 0.0176(17) 0.024(2) 0.0023(14) 0.0023(15) 0.0017(13)
C44 0.0251(15) 0.0190(16) 0.022(2) -0.0022(15) 0.0044(15) -0.0017(12)
C45 0.0194(14) 0.0139(15) 0.021(2) -0.0032(13) 0.0058(14) 0.0009(11)
C46 0.0166(14) 0.0165(15) 0.022(2) -0.0044(14) 0.0042(14) -0.0002(11)
C47 0.0223(15) 0.0260(18) 0.028(2) 0.0042(15) 0.0125(15) -0.0047(13)
C48 0.0188(15) 0.0289(19) 0.028(2) -0.0014(16) 0.0109(15) -0.0039(13)
C49 0.0268(16) 0.0227(17) 0.019(2) 0.0052(15) 0.0054(15) -0.0009(13)
C50 0.0166(14) 0.031(2) 0.0164(19) 0.0019(15) 0.0065(13) -0.0005(12)
C51 0.0269(16) 0.0304(19) 0.027(2) 0.0045(17) 0.0070(16) 0.0024(13)
C52 0.0290(16) 0.044(2) 0.019(2) 0.0002(17) 0.0098(15) 0.0010(15)
C53 0.0248(15) 0.038(2) 0.026(2) -0.0086(18) 0.0111(15) 0.0012(15)
C54 0.0185(14) 0.0292(19) 0.024(2) -0.0026(15) 0.0093(15) 0.0003(12)
C55 0.0111(13) 0.0284(18) 0.022(2) 0.0028(15) 0.0079(14) -0.0009(12)
C56 0.059(2) 0.061(3) 0.026(2) 0.006(2) 0.0162(19) 0.010(2)
C57 0.0394(18) 0.030(2) 0.033(2) -0.0051(17) 0.0187(17) 0.0035(15)
C58 0.0284(16) 0.0192(17) 0.026(2) 0.0024(15) 0.0114(16) 0.0029(13)
C59 0.0227(15) 0.0219(17) 0.021(2) -0.0017(15) 0.0085(15) 0.0026(13)
C60 0.0323(17) 0.0219(18) 0.030(2) 0.0017(16) 0.0106(17) -0.0001(13)
C61 0.0376(19) 0.0227(19) 0.030(2) -0.0066(17) 0.0081(18) -0.0018(15)
C62 0.0343(18) 0.036(2) 0.020(2) -0.0081(17) 0.0048(16) 0.0017(15)
C63 0.0232(16) 0.0273(19) 0.024(2) 0.0002(16) 0.0098(15) 0.0036(13)
C64 0.0158(14) 0.0248(18) 0.023(2) -0.0030(15) 0.0086(14) 0.0021(12)
C65 0.063(2) 0.033(2) 0.039(3) -0.0091(19) 0.001(2) -0.0008(18)
C66 0.0313(16) 0.034(2) 0.024(2) 0.0002(16) 0.0082(16) 0.0052(14)
C67 0.0194(14) 0.0352(19) 0.027(2) 0.0008(16) 0.0130(14) 0.0049(14)
C68 0.0210(15) 0.036(2) 0.025(2) 0.0036(16) 0.0072(15) -0.0001(13)
C1C 0.075(3) 0.117(5) 0.079(4) -0.012(3) 0.004(3) 0.004(3)
C2C 0.086(3) 0.077(4) 0.082(4) -0.007(3) -0.006(3) 0.003(3)
C3C 0.063(3) 0.072(3) 0.061(4) -0.007(3) -0.018(2) 0.008(3)

loop_
_atom_type_symbol
_atom_type_description
_atom_type_scat_dispersion_real
_atom_type_scat_dispersion_imag
_atom_type_scat_source
C C 0.0033 0.0016 'International Tables Vol C Tables 4.2.6.8 and 6.1.1.4'
H H 0.0000 0.0000 'International Tables Vol C Tables 4.2.6.8 and 6.1.1.4'
N N 0.0061 0.0033 'International Tables Vol C Tables 4.2.6.8 and 6.1.1.4'
O O 0.0106 0.0060 'International Tables Vol C Tables 4.2.6.8 and 6.1.1.4'
Al Al 0.0645 0.0514 'International Tables Vol C Tables 4.2.6.8 and 6.1.1.4'
Pd Pd -0.9988 1.0072 'International Tables Vol C Tables 4.2.6.8 and 6.1.1.4'

loop_
_geom_angle_atom_site_label_1
_geom_angle_atom_site_label_2
_geom_angle_atom_site_label_3
_geom_angle
_geom_angle_site_symmetry_3
_geom_angle_publ_flag
N5 Pd1 N1 177.77(9) . yes
N5 Pd1 N6 81.68(9) . yes
N1 Pd1 N6 97.86(9) . yes
N5 Pd1 N2 98.33(9) . yes
N1 Pd1 N2 81.77(9) . yes
N6 Pd1 N2 170.67(9) . yes
O3 Al2 O4 178.20(10) . ?
O3 Al2 O6 87.70(9) . ?
O4 Al2 O6 90.89(9) . ?
O3 Al2 O1 89.34(8) . ?
O4 Al2 O1 92.01(8) . ?
O6 Al2 O1 99.69(8) . ?
O3 Al2 N3 89.30(9) . ?
O4 Al2 N3 91.90(9) . ?
O6 Al2 N3 169.99(8) . ?
O1 Al2 N3 89.82(9) . ?
O3 Al2 N4 89.26(8) . ?
O4 Al2 N4 89.56(8) . ?
O6 Al2 N4 87.94(9) . ?
O1 Al2 N4 172.17(10) . ?
N3 Al2 N4 82.46(9) . ?
O7 Al3 O8 178.34(10) . ?
O7 Al3 O2 88.10(9) . ?
O8 Al3 O2 90.46(9) . ?
O7 Al3 O5 89.57(8) . ?
O8 Al3 O5 91.46(8) . ?
O2 Al3 O5 98.48(8) . ?
O7 Al3 N7 89.31(9) . ?
O8 Al3 N7 92.00(9) . ?
O2 Al3 N7 171.49(8) . ?
O5 Al3 N7 89.60(8) . ?
O7 Al3 N8 89.84(8) . ?
O8 Al3 N8 89.32(9) . ?
O2 Al3 N8 88.92(8) . ?
O5 Al3 N8 172.55(9) . ?
N7 Al3 N8 82.97(8) . ?
N1 O1 Al2 121.30(15) . ?
N2 O2 Al3 117.90(14) . ?
C21 O3 Al2 135.8(2) . ?
C30 O4 Al2 132.05(18) . ?
N5 O5 Al3 119.31(15) . ?
N6 O6 Al2 117.89(14) . ?
C55 O7 Al3 135.74(19) . ?
C64 O8 Al3 133.49(18) . ?
C1 N1 O1 119.5(2) . ?
C1 N1 Pd1 112.35(18) . ?
O1 N1 Pd1 128.11(15) . ?
C2 N2 O2 120.8(2) . ?
C2 N2 Pd1 112.34(17) . ?
O2 N2 Pd1 126.40(17) . ?
C13 N3 C24 111.2(2) . ?
C13 N3 C15 109.0(2) . ?
C24 N3 C15 105.8(2) . ?
C13 N3 Al2 109.48(17) . ?
C24 N3 Al2 110.41(17) . ?
C15 N3 Al2 110.85(18) . ?
C14 N4 C33 108.5(2) . ?
C14 N4 C34 109.8(2) . ?
C33 N4 C34 106.4(2) . ?
C14 N4 Al2 106.90(16) . ?
C33 N4 Al2 113.56(15) . ?
C34 N4 Al2 111.60(16) . ?
C35 N5 O5 119.5(2) . ?
C35 N5 Pd1 112.42(17) . ?
O5 N5 Pd1 127.69(15) . ?
C36 N6 O6 120.3(2) . ?
C36 N6 Pd1 111.87(17) . ?
O6 N6 Pd1 126.94(17) . ?
C49 N7 C47 109.4(2) . ?
C49 N7 C58 105.9(2) . ?
C47 N7 C58 110.9(2) . ?
C49 N7 Al3 111.11(16) . ?
C47 N7 Al3 108.80(16) . ?
C58 N7 Al3 110.76(16) . ?
C68 N8 C67 107.0(2) . ?
C68 N8 C48 108.2(2) . ?
C67 N8 C48 110.6(2) . ?
C68 N8 Al3 112.92(15) . ?
C67 N8 Al3 111.84(16) . ?
C48 N8 Al3 106.24(15) . ?
N1 C1 C3 135.3(3) . ?
N1 C1 C2 116.4(2) . ?
C3 C1 C2 108.3(2) . ?
N2 C2 C11 136.0(2) . ?
N2 C2 C1 116.8(2) . ?
C11 C2 C1 107.0(2) . ?
C4 C3 C12 118.7(3) . ?
C4 C3 C1 135.7(2) . ?
C12 C3 C1 105.6(2) . ?
C3 C4 C5 118.5(3) . ?
C6 C5 C4 122.2(3) . ?
C5 C6 C7 120.4(3) . ?
C12 C7 C6 117.1(3) . ?
C12 C7 C8 115.5(3) . ?
C6 C7 C8 127.4(3) . ?
C9 C8 C7 121.2(3) . ?
C8 C9 C10 122.3(3) . ?
C11 C10 C9 117.8(3) . ?
C10 C11 C12 119.3(3) . ?
C10 C11 C2 134.6(3) . ?
C12 C11 C2 106.1(2) . ?
C7 C12 C11 124.0(2) . ?
C7 C12 C3 123.0(3) . ?
C11 C12 C3 113.0(2) . ?
N3 C13 C14 112.1(2) . ?
N4 C14 C13 111.2(2) . ?
N3 C15 C16 115.4(2) . ?
C17 C16 C21 120.2(3) . ?
C17 C16 C15 119.2(3) . ?
C21 C16 C15 120.5(3) . ?
C18 C17 C16 121.6(4) . ?
C19 C18 C17 117.2(3) . ?
C19 C18 C22 122.2(4) . ?
C17 C18 C22 120.6(4) . ?
C18 C19 C20 124.5(4) . ?
C19 C20 C21 116.9(4) . ?
C19 C20 C23 123.1(3) . ?
C21 C20 C23 120.0(3) . ?
O3 C21 C16 122.6(3) . ?
O3 C21 C20 117.7(3) . ?
C16 C21 C20 119.7(3) . ?
N3 C24 C25 115.4(3) . ?
C26 C25 C30 120.2(3) . ?
C26 C25 C24 121.0(3) . ?
C30 C25 C24 118.8(3) . ?
C25 C26 C27 120.4(4) . ?
C28 C27 C26 119.1(3) . ?
C28 C27 C31 120.6(4) . ?
C26 C27 C31 120.3(4) . ?
C27 C28 C29 122.2(4) . ?
C28 C29 C30 118.2(4) . ?
C28 C29 C32 122.2(3) . ?
C30 C29 C32 119.6(3) . ?
O4 C30 C25 120.4(3) . ?
O4 C30 C29 119.8(3) . ?
C25 C30 C29 119.8(3) . ?
N5 C35 C45 135.5(2) . ?
N5 C35 C36 115.7(2) . ?
C45 C35 C36 108.6(2) . ?
N6 C36 C35 117.8(2) . ?
N6 C36 C37 134.5(2) . ?
C35 C36 C37 107.5(2) . ?
C38 C37 C46 119.3(2) . ?
C38 C37 C36 134.8(3) . ?
C46 C37 C36 105.7(2) . ?
C37 C38 C39 117.7(3) . ?
C40 C39 C38 123.6(2) . ?
C39 C40 C41 119.8(3) . ?
C46 C41 C42 116.8(2) . ?
C46 C41 C40 115.8(3) . ?
C42 C41 C40 127.3(3) . ?
C43 C42 C41 120.3(3) . ?
C42 C43 C44 122.4(3) . ?
C45 C44 C43 118.7(2) . ?
C44 C45 C46 118.8(3) . ?
C44 C45 C35 135.8(2) . ?
C46 C45 C35 105.2(2) . ?
C41 C46 C37 123.9(2) . ?
C41 C46 C45 122.9(3) . ?
C37 C46 C45 113.0(2) . ?
N7 C47 C48 111.6(2) . ?
N8 C48 C47 111.1(2) . ?
N7 C49 C50 115.7(2) . ?
C51 C50 C55 119.6(3) . ?
C51 C50 C49 119.8(3) . ?
C55 C50 C49 120.4(3) . ?
C50 C51 C52 122.7(3) . ?
C53 C52 C51 116.6(3) . ?
C53 C52 C56 122.2(3) . ?
C51 C52 C56 121.2(3) . ?
C52 C53 C54 123.1(3) . ?
C53 C54 C55 119.4(3) . ?
C53 C54 C57 121.9(3) . ?
C55 C54 C57 118.7(3) . ?
O7 C55 C54 118.8(3) . ?
O7 C55 C50 122.6(3) . ?
C54 C55 C50 118.6(3) . ?
C59 C58 N7 116.7(2) . ?
C60 C59 C64 119.4(3) . ?
C60 C59 C58 121.4(3) . ?
C64 C59 C58 119.0(3) . ?
C61 C60 C59 121.5(3) . ?
C60 C61 C62 118.0(3) . ?
C60 C61 C65 121.5(3) . ?
C62 C61 C65 120.5(3) . ?
C61 C62 C63 122.4(3) . ?
C62 C63 C64 118.5(3) . ?
C62 C63 C66 121.8(3) . ?
C64 C63 C66 119.7(3) . ?
O8 C64 C63 119.4(3) . ?
O8 C64 C59 120.6(3) . ?
C63 C64 C59 120.0(3) . ?
C3C C2C C1C 109.7(3) . ?
C2C C3C C3C 108.0(4) 3_666 ?
C1D O1D C4D 100.6(6) . ?
C2D C1D O1D 106.9(7) . ?
C3D C2D C1D 106.9(7) . ?
C2D C3D C4D 109.6(7) . ?
C3D C4D O1D 104.0(6) . ?
C1E O1E C4E 105.5(6) . ?
C2E C1E O1E 109.0(7) . ?
C3E C2E C1E 108.1(7) . ?
C2E C3E C4E 106.9(7) . ?
C3E C4E O1E 106.3(6) . ?
C1F O1F C4F 100.8(6) . ?
C2F C1F O1F 107.6(8) . ?
C1F C2F C3F 89.8(7) . ?
C4F C3F C2F 100.5(8) . ?
O1F C4F C3F 100.7(7) . ?

loop_
_geom_bond_atom_site_label_1
_geom_bond_atom_site_label_2
_geom_bond_distance
_geom_bond_site_symmetry_2
_geom_bond_publ_flag
Pd1 N5 2.011(2) . yes
Pd1 N1 2.014(2) . yes
Pd1 N6 2.0160(19) . yes
Pd1 N2 2.0198(19) . yes
Al2 O3 1.8038(18) . ?
Al2 O4 1.8133(19) . ?
Al2 O6 1.872(2) . ?
Al2 O1 1.9126(18) . ?
Al2 N3 2.112(3) . ?
Al2 N4 2.203(2) . ?
Al3 O7 1.807(2) . ?
Al3 O8 1.808(2) . ?
Al3 O2 1.8900(19) . ?
Al3 O5 1.9133(17) . ?
Al3 N7 2.124(2) . ?
Al3 N8 2.191(2) . ?
O1 N1 1.335(2) . ?
O2 N2 1.332(2) . ?
O3 C21 1.326(3) . ?
O4 C30 1.339(3) . ?
O5 N5 1.339(2) . ?
O6 N6 1.334(2) . ?
O7 C55 1.322(3) . ?
O8 C64 1.344(3) . ?
N1 C1 1.304(3) . ?
N2 C2 1.289(3) . ?
N3 C13 1.486(3) . ?
N3 C24 1.495(3) . ?
N3 C15 1.496(3) . ?
N4 C14 1.478(4) . ?
N4 C33 1.486(3) . ?
N4 C34 1.494(3) . ?
N5 C35 1.304(3) . ?
N6 C36 1.282(3) . ?
N7 C49 1.483(3) . ?
N7 C47 1.491(3) . ?
N7 C58 1.498(3) . ?
N8 C68 1.476(3) . ?
N8 C67 1.488(3) . ?
N8 C48 1.492(3) . ?
C1 C3 1.452(4) . ?
C1 C2 1.478(3) . ?
C2 C11 1.464(3) . ?
C3 C4 1.368(4) . ?
C3 C12 1.420(3) . ?
C4 C5 1.417(4) . ?
C5 C6 1.373(3) . ?
C6 C7 1.398(4) . ?
C7 C12 1.390(4) . ?
C7 C8 1.427(3) . ?
C8 C9 1.363(4) . ?
C9 C10 1.426(4) . ?
C10 C11 1.376(3) . ?
C11 C12 1.412(4) . ?
C13 C14 1.514(4) . ?
C15 C16 1.502(4) . ?
C16 C17 1.396(4) . ?
C16 C21 1.400(4) . ?
C17 C18 1.390(4) . ?
C18 C19 1.379(5) . ?
C18 C22 1.518(5) . ?
C19 C20 1.399(5) . ?
C20 C21 1.426(4) . ?
C20 C23 1.479(5) . ?
C24 C25 1.499(4) . ?
C25 C26 1.389(4) . ?
C25 C30 1.392(4) . ?
C26 C27 1.393(5) . ?
C27 C28 1.373(5) . ?
C27 C31 1.524(5) . ?
C28 C29 1.396(4) . ?
C29 C30 1.413(4) . ?
C29 C32 1.502(4) . ?
C35 C45 1.453(4) . ?
C35 C36 1.468(3) . ?
C36 C37 1.469(3) . ?
C37 C38 1.379(3) . ?
C37 C46 1.413(4) . ?
C38 C39 1.401(4) . ?
C39 C40 1.377(4) . ?
C40 C41 1.431(3) . ?
C41 C46 1.393(4) . ?
C41 C42 1.412(4) . ?
C42 C43 1.377(3) . ?
C43 C44 1.415(4) . ?
C44 C45 1.364(4) . ?
C45 C46 1.434(3) . ?
C47 C48 1.514(4) . ?
C49 C50 1.495(4) . ?
C50 C51 1.393(4) . ?
C50 C55 1.416(4) . ?
C51 C52 1.398(4) . ?
C52 C53 1.388(4) . ?
C52 C56 1.518(4) . ?
C53 C54 1.398(4) . ?
C54 C55 1.410(4) . ?
C54 C57 1.496(4) . ?
C58 C59 1.496(4) . ?
C59 C60 1.394(4) . ?
C59 C64 1.402(4) . ?
C60 C61 1.382(4) . ?
C61 C62 1.391(4) . ?
C61 C65 1.499(4) . ?
C62 C63 1.393(4) . ?
C63 C64 1.398(4) . ?
C63 C66 1.512(4) . ?
C1C C2C 1.572(5) . ?
C2C C3C 1.534(5) . ?
C3C C3C 1.545(6) 3_666 ?
O1D C1D 1.453(7) . ?
O1D C4D 1.494(7) . ?
C1D C2D 1.438(7) . ?
C2D C3D 1.369(7) . ?
C3D C4D 1.427(7) . ?
O1E C1E 1.478(7) . ?
O1E C4E 1.499(8) . ?
C1E C2E 1.436(7) . ?
C2E C3E 1.432(7) . ?
C3E C4E 1.496(7) . ?
O1F C1F 1.507(8) . ?
O1F C4F 1.508(7) . ?
C1F C2F 1.463(8) . ?
C2F C3F 1.516(7) . ?
C3F C4F 1.510(7) . ?
